data_7215533
loop_
_publ_author_name
'Harrowfield, Jack M.'
'Koutsantonis, George A.'
'Nealon, Gareth L.'
'Skelton, Brian W.'
'Spackman, Mark A.'

_publ_section_title
;
 Proton switching of polarity in metalloamphiphile crystals
;
_journal_coden_ASTM CRECF4
_journal_issue 2
_journal_name_full CrystEngComm
_journal_page_first 249
_journal_page_last 253
_journal_paper_doi 10.1039/b817145a
_journal_volume 11
_journal_year 2009
_chemical_formula_moiety 'C25 H56 N7 Zn, 3(Cl O4), 2(H2 O)'
_chemical_formula_sum 'C25 H60 Cl3 N7 O14 Zn'
_chemical_formula_weight 854.52
_space_group_IT_number 1
_symmetry_cell_setting triclinic
_symmetry_space_group_name_Hall 'P 1'
_symmetry_space_group_name_H-M 'P 1'
_atom_sites_solution_hydrogens geom
_atom_sites_solution_primary direct
_atom_sites_solution_secondary difmap
_audit_creation_date 2007-05-14T12:02:19-00:00
_audit_creation_method 'WinGX routine CIF_UPDATE'
_cell_angle_alpha 89.29(1)
_cell_angle_beta 88.85(1)
_cell_angle_gamma 60.12(1)
_cell_formula_units_Z 1
_cell_length_a 8.635(1)
_cell_length_b 8.670(1)
_cell_length_c 14.688(2)
_cell_measurement_reflns_used 16477
_cell_measurement_temperature 100(2)
_cell_measurement_theta_max 40.832
_cell_measurement_theta_min 2.7734
_cell_volume 953.3(2)
_computing_cell_refinement
;
CrysAlis RED, Oxford Diffraction Ltd.,
Version 1.171.31.7 (release 18-10-2006 CrysAlis171 .NET)
(compiled Oct 18 2006,16:28:17)
;
_computing_data_collection
;
CrysAlis CCD, Oxford Diffraction Ltd.,
Version 1.171.31.7 (release 18-10-2006 CrysAlis171 .NET)
(compiled Oct 18 2006,16:28:17)
;
_computing_data_reduction
;
CrysAlis RED, Oxford Diffraction Ltd.,
Version 1.171.31.7 (release 18-10-2006 CrysAlis171 .NET)
(compiled Oct 18 2006,16:28:17)
;
_computing_structure_refinement 'SHELXL-97 (Sheldrick, 1997)'
_diffrn_ambient_temperature 100(2)
_diffrn_measured_fraction_theta_full 0.999
_diffrn_measured_fraction_theta_max 0.999
_diffrn_measurement_device_type
;
Oxford Diffraction Xcalibur diffractometer
;
_diffrn_measurement_method '\w scans'
_diffrn_radiation_monochromator graphite
_diffrn_radiation_type MoK\a
_diffrn_radiation_wavelength 0.71073
_diffrn_reflns_av_R_equivalents 0.0424
_diffrn_reflns_av_unetI/netI 0.0869
_diffrn_reflns_limit_h_max 13
_diffrn_reflns_limit_h_min -13
_diffrn_reflns_limit_k_max 13
_diffrn_reflns_limit_k_min -13
_diffrn_reflns_limit_l_max 23
_diffrn_reflns_limit_l_min -23
_diffrn_reflns_number 48097
_diffrn_reflns_theta_full 35
_diffrn_reflns_theta_max 35
_diffrn_reflns_theta_min 2.77
_diffrn_standards_decay_% 0
_diffrn_standards_number 0
_exptl_absorpt_coefficient_mu 0.924
_exptl_absorpt_correction_T_max 1
_exptl_absorpt_correction_T_min 0.90786
_exptl_absorpt_correction_type multi-scan
_exptl_absorpt_process_details
;
CrysAlis RED, Oxford Diffraction Ltd.,
Version 1.171.31.7 (release 18-10-2006 CrysAlis171 .NET)
(compiled Oct 18 2006,16:28:17)
Empirical absorption correction using spherical harmonics,
implemented in SCALE3 ABSPACK scaling algorithm.
;
_exptl_crystal_colour colourless
_exptl_crystal_density_diffrn 1.489
_exptl_crystal_density_method 'not measured'
_exptl_crystal_description spear
_exptl_crystal_F_000 452
_exptl_crystal_size_max 0.32
_exptl_crystal_size_mid 0.18
_exptl_crystal_size_min 0.12
_refine_diff_density_max 0.858
_refine_diff_density_min -0.4
_refine_diff_density_rms 0.07
_refine_ls_abs_structure_details 'Flack H D (1983), Acta Cryst. A39, 876-881'
_refine_ls_abs_structure_Flack -0.028(4)
_refine_ls_extinction_method none
_refine_ls_goodness_of_fit_ref 0.884
_refine_ls_hydrogen_treatment constr
_refine_ls_matrix_type full
_refine_ls_number_parameters 551
_refine_ls_number_reflns 16268
_refine_ls_number_restraints 4
_refine_ls_restrained_S_all 0.887
_refine_ls_R_factor_all 0.0687
_refine_ls_R_factor_gt 0.0431
_refine_ls_shift/su_max 0.047
_refine_ls_shift/su_mean 0.004
_refine_ls_structure_factor_coef Fsqd
_refine_ls_weighting_details 'calc w=1/[\s^2^(Fo^2^)+(0.0554P)^2^] where P=(Fo^2^+2Fc^2^)/3'
_refine_ls_weighting_scheme calc
_refine_ls_wR_factor_gt 0.0945
_refine_ls_wR_factor_ref 0.1011
_reflns_number_gt 9975
_reflns_number_total 16268
_reflns_threshold_expression I>2sigma(I)
_cod_duplicate_entry 7200506
_cod_data_source_file b817145a.cif
_cod_data_source_block gk188
_cod_depositor_comments
;
 Updated bibliographic information.

 Antanas Vaitkus,
 2019-09-18

 Marked entry as a duplicate of entry 7200506.

 Antanas Vaitkus,
 2019-09-18
;
_cod_original_sg_symbol_Hall p_1
_cod_database_code 7215533

loop_
_symmetry_equiv_pos_as_xyz
'x, y, z'

loop_
_atom_site_label
_atom_site_type_symbol
_atom_site_fract_x
_atom_site_fract_y
_atom_site_fract_z
_atom_site_U_iso_or_equiv
_atom_site_adp_type
_atom_site_occupancy
_atom_site_symmetry_multiplicity
_atom_site_calc_flag
_atom_site_refinement_flags
_atom_site_disorder_assembly
_atom_site_disorder_group
Zn1 Zn 0.499992(5) 0.499992(5) 1.000005(5) 0.02266(2) Uani 1 1 d . . .
C1 C 0.51787(7) 0.52562(7) 0.78412(4) 0.02333(15) Uani 1 1 d . C .
N0 N 0.52486(7) 0.53395(6) 0.68003(4) 0.02980(14) Uani 1 1 d . . .
H0A H 0.6009 0.4205 0.6594 0.036 Uiso 1 1 calc R . .
H0B H 0.4129 0.5662 0.6593 0.036 Uiso 1 1 calc R . .
C11 C 0.58153(10) 0.65447(8) 0.63562(5) 0.0448(2) Uani 1 1 d . A .
H11A H 0.705 0.6184 0.6535 0.054 Uiso 1 1 calc R . .
H11B H 0.502 0.7782 0.6563 0.054 Uiso 1 1 calc R . .
C12 C 0.57316(11) 0.64543(10) 0.53226(6) 0.0499(2) Uani 1 1 d D . .
H12A H 0.6714 0.5281 0.5121 0.06 Uiso 0.7284(7) 1 calc PR A 1
H12B H 0.4596 0.65 0.5174 0.06 Uiso 0.7284(7) 1 calc PR A 1
H12C H 0.449 0.7031 0.5102 0.06 Uiso 0.2716(7) 1 d PR A 2
H12D H 0.6427 0.5225 0.5086 0.06 Uiso 0.2716(7) 1 d PR A 2
C13 C 0.58504(11) 0.78439(12) 0.47743(6) 0.0329(3) Uani 0.7284(7) 1 d P A 1
H13A H 0.4862 0.9031 0.4954 0.039 Uiso 0.7284(7) 1 calc PR A 1
H13B H 0.5719 0.7669 0.4122 0.039 Uiso 0.7284(7) 1 calc PR A 1
C14 C 0.76415(11) 0.77701(10) 0.49128(6) 0.0290(2) Uani 0.7284(7) 1 d P A 1
H14A H 0.7758 0.7968 0.5564 0.035 Uiso 0.7284(7) 1 calc PR A 1
H14B H 0.8627 0.6571 0.4748 0.035 Uiso 0.7284(7) 1 calc PR A 1
C15 C 0.78143(12) 0.91632(12) 0.43389(7) 0.0339(3) Uani 0.7284(7) 1 d P A 1
H15A H 0.7534 0.9061 0.37 0.041 Uiso 0.7284(7) 1 calc PR A 1
H15B H 0.6915 1.0361 0.4558 0.041 Uiso 0.7284(7) 1 calc PR A 1
C16 C 0.96375(11) 0.90028(11) 0.43607(7) 0.0333(3) Uani 0.7284(7) 1 d P A 1
H16A H 1.0547 0.781 0.4141 0.04 Uiso 0.7284(7) 1 calc PR A 1
H16B H 0.9921 0.9122 0.4997 0.04 Uiso 0.7284(7) 1 calc PR A 1
C17 C 0.97239(10) 1.04269(10) 0.37685(6) 0.0426(2) Uani 1 1 d . . .
H17A H 0.9487 1.0289 0.3127 0.051 Uiso 0.7284(7) 1 calc PR A 1
H17B H 0.8805 1.1626 0.3977 0.051 Uiso 0.7284(7) 1 calc PR A 1
H17C H 0.9413 1.0684 0.3118 0.051 Uiso 0.2716(7) 1 d PR A 2
H17D H 0.8916 1.1539 0.4099 0.051 Uiso 0.2716(7) 1 d PR A 2
C18 C 1.15542(10) 1.02242(10) 0.38412(5) 0.0406(2) Uani 1 1 d . A .
H18A H 1.2455 0.9019 0.3632 0.049 Uiso 1 1 calc R . .
H18B H 1.1784 1.0325 0.4489 0.049 Uiso 1 1 calc R . .
C19 C 1.17963(10) 1.15908(11) 0.32902(6) 0.0465(3) Uani 1 1 d . . .
H19A H 1.3075 1.1248 0.3288 0.056 Uiso 1 1 calc R A .
H19B H 1.1458 1.1569 0.2652 0.056 Uiso 1 1 calc R . .
C110 C 1.07067(11) 1.34580(11) 0.36501(7) 0.0523(3) Uani 1 1 d . A .
H11C H 0.9447 1.3779 0.3695 0.078 Uiso 1 1 calc R . .
H11D H 1.0832 1.4284 0.3235 0.078 Uiso 1 1 calc R . .
H11E H 1.1131 1.3525 0.4254 0.078 Uiso 1 1 calc R . .
C13A C 0.6700(3) 0.7627(3) 0.5106(2) 0.0459(7) Uiso 0.2716(7) 1 d PD A 2
H13C H 0.6082 0.8743 0.5461 0.055 Uiso 0.2716(7) 1 calc PR A 2
H13D H 0.7949 0.6954 0.5315 0.055 Uiso 0.2716(7) 1 calc PR A 2
C14A C 0.6709(3) 0.8089(3) 0.41133(19) 0.0382(6) Uiso 0.2716(7) 1 d P A 2
H14C H 0.757 0.6984 0.3793 0.046 Uiso 0.2716(7) 1 calc PR A 2
H14D H 0.5512 0.8447 0.3874 0.046 Uiso 0.2716(7) 1 calc PR A 2
C15A C 0.7148(3) 0.9509(3) 0.38433(18) 0.0317(5) Uiso 0.2716(7) 1 d P A 2
H15C H 0.6324 1.0619 0.4171 0.038 Uiso 0.2716(7) 1 calc PR A 2
H15D H 0.6944 0.9747 0.3183 0.038 Uiso 0.2716(7) 1 calc PR A 2
C16A C 0.9075(3) 0.9008(3) 0.40480(19) 0.0333(6) Uiso 0.2716(7) 1 d P A 2
H16C H 0.9878 0.7874 0.3734 0.04 Uiso 0.2716(7) 1 calc PR A 2
H16D H 0.9254 0.8778 0.471 0.04 Uiso 0.2716(7) 1 calc PR A 2
C2A C 0.44944(7) 0.39734(7) 0.80460(5) 0.02539(16) Uani 1 1 d . . .
H2A1 H 0.5479 0.2739 0.7952 0.03 Uiso 0.5 1 calc PR B 1
H2A2 H 0.3536 0.4198 0.7615 0.03 Uiso 0.5 1 calc PR B 1
H2A5 H 0.3188 0.46 0.7954 0.03 Uiso 0.5 1 d PR B 2
H2A6 H 0.5049 0.2981 0.7605 0.03 Uiso 0.5 1 d PR B 2
N3A N 0.37683(11) 0.41665(11) 0.90211(7) 0.0188(2) Uani 0.5 1 d P C 1
H3A H 0.2582 0.5071 0.9 0.023 Uiso 0.5 1 calc PR C 1
N3D N 0.48376(13) 0.32667(12) 0.89449(7) 0.0264(3) Uani 0.5 1 d P C 2
H3D H 0.5975 0.2273 0.8914 0.032 Uiso 0.5 1 calc PR C 2
C4A C 0.37195(8) 0.26298(8) 0.93161(5) 0.03443(18) Uani 1 1 d . . .
H4A1 H 0.4823 0.1555 0.9108 0.041 Uiso 0.5 1 calc PR C 1
H4A2 H 0.2691 0.2617 0.9038 0.041 Uiso 0.5 1 calc PR C 1
H4A5 H 0.4163 0.1408 0.9088 0.041 Uiso 0.5 1 d PR C 2
H4A6 H 0.2507 0.3384 0.9071 0.041 Uiso 0.5 1 d PR C 2
C4A' C 0.35592(8) 0.25810(8) 1.03308(5) 0.02892(16) Uani 1 1 d . C .
H4A3 H 0.2301 0.3411 1.0508 0.035 Uiso 0.5 1 calc PR D 1
H4A4 H 0.3826 0.137 1.0511 0.035 Uiso 0.5 1 calc PR D 1
H4A7 H 0.2436 0.2589 1.0491 0.035 Uiso 0.5 1 d PR D 2
H4A8 H 0.4562 0.1456 1.0564 0.035 Uiso 0.5 1 d PR D 2
N3A' N 0.46894(10) 0.30282(10) 1.08519(7) 0.0172(2) Uani 0.5 1 d P C 1
H3A' H 0.5808 0.201 1.088 0.021 Uiso 0.5 1 calc PR C 1
N3D' N 0.35766(13) 0.39940(12) 1.07590(8) 0.0269(3) Uani 0.5 1 d P C 2
H3D' H 0.2394 0.491 1.0768 0.032 Uiso 0.5 1 calc PR C 2
C2A' C 0.41059(7) 0.35878(7) 1.17762(5) 0.02832(17) Uani 1 1 d . . .
H2A3 H 0.4496 0.2517 1.2162 0.034 Uiso 0.5 1 calc PR C 1
H2A4 H 0.2784 0.4266 1.1796 0.034 Uiso 0.5 1 calc PR C 1
H2A7 H 0.3059 0.3748 1.2141 0.034 Uiso 0.5 1 d PR C 2
H2A8 H 0.5046 0.2324 1.1828 0.034 Uiso 0.5 1 d PR C 2
C2B C 0.71066(7) 0.45540(7) 0.81648(5) 0.02605(16) Uani 1 1 d . . .
H2B1 H 0.795 0.3609 0.7746 0.031 Uiso 0.5 1 calc PR C 1
H2B2 H 0.7383 0.5533 0.8145 0.031 Uiso 0.5 1 calc PR C 1
H2B5 H 0.7816 0.3262 0.8042 0.031 Uiso 0.5 1 d PR C 2
H2B6 H 0.7649 0.5143 0.7806 0.031 Uiso 0.5 1 d PR C 2
N3B N 0.73634(11) 0.38039(10) 0.91386(7) 0.0194(2) Uani 0.5 1 d P C 1
H3B H 0.7635 0.263 0.9068 0.023 Uiso 0.5 1 calc PR C 1
N3E N 0.72065(12) 0.48272(13) 0.90903(8) 0.0262(3) Uani 0.5 1 d P C 2
H3E H 0.7086 0.5953 0.9119 0.031 Uiso 0.5 1 calc PR C 2
C4B C 0.88350(8) 0.36928(10) 0.95660(5) 0.0408(2) Uani 1 1 d . . .
H4B1 H 0.8898 0.4782 0.943 0.049 Uiso 0.5 1 calc PR C 1
H4B2 H 0.9935 0.2665 0.9318 0.049 Uiso 0.5 1 calc PR C 1
H4B5 H 0.9676 0.4135 0.9439 0.049 Uiso 0.5 1 d PR C 2
H4B6 H 0.9364 0.2495 0.9291 0.049 Uiso 0.5 1 d PR C 2
C4B' C 0.87580(7) 0.34881(8) 1.05672(5) 0.03054(18) Uani 1 1 d . C .
H4B3 H 0.9643 0.3741 1.0844 0.037 Uiso 0.5 1 calc PR E 1
H4B4 H 0.9132 0.2229 1.0701 0.037 Uiso 0.5 1 calc PR E 1
H4B7 H 0.981 0.2354 1.0753 0.037 Uiso 0.5 1 d PR E 2
H4B8 H 0.8822 0.4467 1.0871 0.037 Uiso 0.5 1 d PR E 2
N3B' N 0.69963(11) 0.46274(11) 1.10219(7) 0.0215(2) Uani 0.5 1 d P C 1
H3B' H 0.69 0.5735 1.1099 0.026 Uiso 0.5 1 calc PR C 1
N3E' N 0.71976(13) 0.35072(14) 1.08663(8) 0.0302(3) Uani 0.5 1 d P C 2
H3E' H 0.744 0.2337 1.0836 0.036 Uiso 0.5 1 calc PR C 2
C2B' C 0.67784(8) 0.40598(8) 1.19010(5) 0.02853(18) Uani 1 1 d . . .
H2B3 H 0.7317 0.4484 1.2353 0.034 Uiso 0.5 1 calc PR C 1
H2B4 H 0.744 0.2743 1.1919 0.034 Uiso 0.5 1 calc PR C 1
H2B7 H 0.7559 0.3022 1.2285 0.034 Uiso 0.5 1 d PR C 2
H2B8 H 0.707 0.5007 1.2021 0.034 Uiso 0.5 1 d PR C 2
C2C C 0.38647(7) 0.71618(7) 0.81714(5) 0.02680(17) Uani 1 1 d . . .
H2C1 H 0.2625 0.7427 0.8071 0.032 Uiso 0.5 1 calc PR C 1
H2C2 H 0.4062 0.802 0.7808 0.032 Uiso 0.5 1 calc PR C 1
H2C5 H 0.4477 0.787 0.8143 0.032 Uiso 0.5 1 d PR C 2
H2C6 H 0.2834 0.7724 0.7758 0.032 Uiso 0.5 1 d PR C 2
N3C N 0.41023(11) 0.74038(10) 0.92083(7) 0.0183(2) Uani 0.5 1 d P C 1
H3C H 0.5018 0.7672 0.923 0.022 Uiso 0.5 1 calc PR C 1
N3F N 0.32461(12) 0.72043(11) 0.90488(8) 0.0235(3) Uani 0.5 1 d P C 2
H3F H 0.2236 0.7094 0.8986 0.028 Uiso 0.5 1 calc PR C 2
C4C C 0.26341(11) 0.88348(8) 0.95844(5) 0.0411(2) Uani 1 1 d . . .
H4C1 H 0.154 0.8903 0.9342 0.049 Uiso 0.5 1 calc PR C 1
H4C2 H 0.2636 0.9939 0.9406 0.049 Uiso 0.5 1 calc PR C 1
H4C5 H 0.141 0.9701 0.9388 0.049 Uiso 0.5 1 d PR C 2
H4C6 H 0.3406 0.9341 0.9416 0.049 Uiso 0.5 1 d PR C 2
C4C' C 0.25989(8) 0.87154(7) 1.05964(5) 0.03056(18) Uani 1 1 d . C .
H4C3 H 0.3438 0.907 1.0838 0.037 Uiso 0.5 1 calc PR F 1
H4C4 H 0.1387 0.9597 1.0816 0.037 Uiso 0.5 1 calc PR F 1
H4C7 H 0.2618 0.9749 1.0862 0.037 Uiso 0.5 1 calc PR F 2
H4C8 H 0.1478 0.8758 1.0799 0.037 Uiso 0.5 1 calc PR F 2
N3C' N 0.30567(11) 0.69643(10) 1.09923(7) 0.0168(2) Uani 0.5 1 d P C 1
H3C' H 0.203 0.6871 1.0979 0.02 Uiso 0.5 1 calc PR C 1
N3F' N 0.40359(13) 0.71687(12) 1.09071(7) 0.0261(3) Uani 0.5 1 d P C 2
H3F' H 0.4961 0.7416 1.0967 0.031 Uiso 0.5 1 calc PR C 2
C2C' C 0.36261(9) 0.67043(8) 1.19092(5) 0.03140(19) Uani 1 1 d . . .
H2C3 H 0.2559 0.7255 1.2316 0.038 Uiso 0.5 1 calc PR C 1
H2C4 H 0.4306 0.7328 1.2006 0.038 Uiso 0.5 1 calc PR C 1
H2C7 H 0.2565 0.7267 1.2319 0.038 Uiso 0.5 1 d PR C 2
H2C8 H 0.4318 0.7319 1.1998 0.038 Uiso 0.5 1 d PR C 2
C1' C 0.48012(7) 0.47328(7) 1.21817(5) 0.02552(17) Uani 1 1 d . C .
C0' C 0.47242(9) 0.46174(8) 1.32098(5) 0.0326(2) Uani 1 1 d . . .
H0'1 H 0.3504 0.4962 1.3408 0.049 Uiso 1 1 calc R C .
H0'2 H 0.5077 0.5421 1.3481 0.049 Uiso 1 1 calc R . .
H0'3 H 0.5542 0.3394 1.3406 0.049 Uiso 1 1 calc R . .
Cl1 Cl 0.845118(17) 0.848270(17) 0.819606(11) 0.02802(4) Uani 1 1 d . . .
O11 O 0.67994(6) 0.85806(7) 0.84466(5) 0.04773(18) Uani 1 1 d . . .
O12 O 0.99234(6) 0.68193(6) 0.84852(4) 0.03852(16) Uani 1 1 d . . .
O13 O 0.85597(6) 0.99237(6) 0.85975(4) 0.04044(16) Uani 1 1 d . . .
O14 O 0.85266(9) 0.86161(8) 0.72025(4) 0.0577(2) Uani 1 1 d . . .
Cl2 Cl 1.17873(3) 1.18350(2) 0.674484(13) 0.04566(6) Uani 1 1 d . . .
O21 O 1.05020(12) 1.35140(10) 0.63964(6) 0.0827(3) Uani 1 1 d . . .
O22 O 1.15306(9) 1.04906(9) 0.63619(5) 0.0664(2) Uani 1 1 d . . .
O23 O 1.15451(9) 1.18390(9) 0.77060(4) 0.0610(2) Uani 1 1 d . . .
O24 O 1.35456(10) 1.14934(11) 0.65306(6) 0.0955(3) Uani 1 1 d . . .
Cl3 Cl 0.82100(2) 0.812620(19) 1.123251(14) 0.03987(5) Uani 1 1 d . . .
O31 O 0.83174(7) 0.96858(6) 1.12978(5) 0.0562(2) Uani 1 1 d . G .
O32 O 0.69737(14) 0.82511(16) 1.05250(9) 0.0537(4) Uani 0.5 1 d P G 1
O33 O 0.7071(2) 0.8109(3) 1.20390(13) 0.1026(7) Uani 0.5 1 d P G 1
O34 O 0.97311(13) 0.65912(13) 1.12136(13) 0.0720(6) Uani 0.5 1 d P G 1
O32' O 0.66596(14) 0.83832(16) 1.10292(16) 0.0917(7) Uani 0.5 1 d P G 2
O33' O 0.8876(3) 0.7082(2) 1.20418(13) 0.1115(9) Uani 0.5 1 d P G 2
O34' O 0.96719(14) 0.69970(13) 1.05507(9) 0.0505(4) Uani 0.5 1 d P G 2
O1 O 1.18639(7) 0.60838(8) 0.62395(4) 0.0508(2) Uani 1 1 d . . .
O2 O 0.76553(8) 1.19016(7) 0.62262(4) 0.05156(19) Uani 1 1 d . . .

loop_
_atom_site_aniso_label
_atom_site_aniso_U_11
_atom_site_aniso_U_22
_atom_site_aniso_U_33
_atom_site_aniso_U_23
_atom_site_aniso_U_13
_atom_site_aniso_U_12
Zn1 0.01551(2) 0.01530(2) 0.03540(3) -0.00202(2) 0.00121(2) -0.006350(10)
C1 0.0212(2) 0.01835(15) 0.0291(3) 0.00101(17) -0.0010(2) -0.00876(13)
N0 0.0339(2) 0.02308(14) 0.0344(3) 0.00422(17) 0.0052(2) -0.01602(12)
C11 0.0616(3) 0.0318(2) 0.0451(4) -0.0061(3) 0.0260(3) -0.0271(2)
C12 0.0624(4) 0.0387(2) 0.0442(4) 0.0094(3) 0.0185(3) -0.0228(2)
C13 0.0333(3) 0.0454(4) 0.0249(4) 0.0054(3) -0.0092(3) -0.0231(3)
C14 0.0311(3) 0.0239(3) 0.0305(4) -0.0009(3) 0.0000(3) -0.0124(2)
C15 0.0371(4) 0.0371(3) 0.0263(4) 0.0004(3) -0.0002(3) -0.0177(3)
C16 0.0299(3) 0.0315(4) 0.0354(5) 0.0058(4) -0.0022(4) -0.0130(3)
C17 0.0369(3) 0.0341(3) 0.0459(4) 0.0083(3) 0.0058(3) -0.0099(2)
C18 0.0330(3) 0.0390(3) 0.0324(3) -0.0008(3) 0.0046(3) -0.0048(3)
C19 0.0371(3) 0.0544(4) 0.0431(4) -0.0031(3) 0.0127(3) -0.0194(3)
C110 0.0491(3) 0.0479(3) 0.0623(5) -0.0079(4) 0.0132(4) -0.0263(2)
C2A 0.0237(2) 0.02124(18) 0.0333(3) 0.0033(2) 0.0006(2) -0.01290(14)
N3A 0.0098(3) 0.0134(3) 0.0298(5) -0.0011(3) -0.0004(3) -0.0033(2)
N3D 0.0245(4) 0.0235(3) 0.0305(5) -0.0055(4) 0.0022(4) -0.0114(3)
C4A 0.0425(2) 0.0385(2) 0.0373(3) -0.0108(2) 0.0116(2) -0.03167(15)
C4A' 0.0300(2) 0.02787(18) 0.0368(3) 0.0029(2) -0.0062(2) -0.02022(14)
N3A' 0.0075(3) 0.0106(3) 0.0280(4) -0.0003(3) -0.0014(3) -0.0002(2)
N3D' 0.0309(4) 0.0152(3) 0.0338(5) 0.0005(3) 0.0003(4) -0.0109(3)
C2A' 0.0269(2) 0.0282(2) 0.0339(3) -0.0013(2) 0.0063(2) -0.01699(15)
C2B 0.02169(19) 0.01940(16) 0.0389(3) 0.00436(19) 0.0032(2) -0.01185(13)
N3B 0.0128(3) 0.0109(3) 0.0349(5) -0.0043(3) 0.0040(3) -0.0062(2)
N3E 0.0209(4) 0.0250(4) 0.0311(5) -0.0040(4) 0.0006(4) -0.0100(3)
C4B 0.0139(2) 0.0527(3) 0.0489(4) 0.0191(3) -0.0010(3) -0.0118(2)
C4B' 0.01327(19) 0.0288(2) 0.0456(4) -0.0097(2) -0.0012(2) -0.00723(16)
N3B' 0.0144(3) 0.0129(3) 0.0387(5) -0.0058(3) -0.0008(3) -0.0077(2)
N3E' 0.0202(4) 0.0274(4) 0.0402(6) -0.0057(4) 0.0007(4) -0.0097(3)
C2B' 0.0233(2) 0.0237(2) 0.0374(3) 0.0042(2) -0.0027(2) -0.01077(16)
C2C 0.0194(2) 0.01785(19) 0.0415(3) 0.0059(2) -0.0011(2) -0.00812(15)
N3C 0.0113(3) 0.0108(3) 0.0294(5) -0.0010(3) 0.0022(3) -0.0030(2)
N3F 0.0205(3) 0.0125(3) 0.0389(5) 0.0022(3) 0.0016(4) -0.0093(2)
C4C 0.0484(4) 0.0121(2) 0.0473(4) -0.0006(3) -0.0150(3) -0.0028(2)
C4C' 0.0236(2) 0.01110(18) 0.0505(4) -0.0038(2) 0.0147(2) -0.00423(15)
N3C' 0.0138(3) 0.0059(2) 0.0314(5) 0.0005(3) 0.0065(3) -0.00572(18)
N3F' 0.0317(4) 0.0162(3) 0.0303(5) 0.0005(3) 0.0036(4) -0.0120(3)
C2C' 0.0312(3) 0.0218(2) 0.0350(3) -0.0045(2) 0.0008(3) -0.00843(19)
C1' 0.0218(2) 0.0216(2) 0.0321(3) -0.0011(2) 0.0012(2) -0.01003(16)
C0' 0.0320(3) 0.0292(2) 0.0345(3) -0.0018(2) 0.0013(3) -0.01365(19)
Cl1 0.02250(5) 0.01997(4) 0.04080(9) -0.00200(5) -0.00095(5) -0.00992(3)
O11 0.02740(18) 0.0384(2) 0.0787(4) -0.0070(2) 0.0032(2) -0.01737(14)
O12 0.02829(19) 0.02121(17) 0.0593(3) 0.0049(2) -0.0035(2) -0.00721(14)
O13 0.03725(19) 0.02457(16) 0.0629(3) -0.00424(19) -0.0050(2) -0.01772(13)
O14 0.0716(3) 0.0502(3) 0.0360(3) 0.0005(2) 0.0041(3) -0.0191(2)
Cl2 0.04368(9) 0.03719(8) 0.03751(8) -0.00979(7) -0.00191(7) -0.00587(7)
O21 0.0910(5) 0.0570(4) 0.0653(4) 0.0112(4) -0.0046(4) -0.0107(4)
O22 0.0689(3) 0.0639(3) 0.0615(4) -0.0262(3) 0.0012(3) -0.0289(2)
O23 0.0604(3) 0.0636(3) 0.0324(3) -0.0115(3) -0.0085(3) -0.0103(3)
O24 0.0682(4) 0.1085(4) 0.1110(6) -0.0590(4) 0.0348(4) -0.0450(3)
Cl3 0.04484(7) 0.02235(5) 0.05284(10) -0.00059(6) -0.00232(7) -0.01700(4)
O31 0.0377(2) 0.02372(18) 0.1083(5) -0.0018(3) -0.0054(3) -0.01591(15)
O32 0.0414(4) 0.0506(5) 0.0656(7) 0.0015(5) -0.0206(5) -0.0196(4)
O33 0.0879(7) 0.1638(12) 0.0794(10) -0.0262(9) 0.0322(7) -0.0809(6)
O34 0.0206(4) 0.0179(4) 0.1714(15) 0.0071(6) -0.0132(7) -0.0047(3)
O32' 0.0207(4) 0.0490(5) 0.2113(18) -0.0363(8) 0.0060(7) -0.0212(3)
O33' 0.1774(16) 0.0585(8) 0.0766(10) 0.0172(8) 0.0133(11) -0.0431(8)
O34' 0.0363(4) 0.0319(4) 0.0781(7) -0.0238(4) -0.0006(5) -0.0125(3)
O1 0.0377(2) 0.0624(3) 0.0452(3) 0.0123(3) -0.0072(2) -0.01951(19)
O2 0.0744(3) 0.0301(2) 0.0459(3) -0.0063(2) 0.0041(3) -0.02287(18)

loop_
_atom_type_symbol
_atom_type_description
_atom_type_scat_dispersion_real
_atom_type_scat_dispersion_imag
_atom_type_scat_source
C C 0.0033 0.0016 'International Tables Vol C Tables 4.2.6.8 and 6.1.1.4'
H H 0 0 'International Tables Vol C Tables 4.2.6.8 and 6.1.1.4'
N N 0.0061 0.0033 'International Tables Vol C Tables 4.2.6.8 and 6.1.1.4'
O O 0.0106 0.006 'International Tables Vol C Tables 4.2.6.8 and 6.1.1.4'
Cl Cl 0.1484 0.1585 'International Tables Vol C Tables 4.2.6.8 and 6.1.1.4'
Zn Zn 0.2839 1.4301 'International Tables Vol C Tables 4.2.6.8 and 6.1.1.4'

loop_
_geom_angle_atom_site_label_1
_geom_angle_atom_site_label_2
_geom_angle_atom_site_label_3
_geom_angle
N3F' Zn1 N3D' 89.51(4)
N3F' Zn1 N3E' 89.57(4)
N3D' Zn1 N3E' 87.94(5)
N3F' Zn1 N3A 133.96(4)
N3D' Zn1 N3A 73.93(4)
N3E' Zn1 N3A 131.04(4)
N3F' Zn1 N3B 130.52(5)
N3D' Zn1 N3B 134.13(4)
N3E' Zn1 N3B 73.30(4)
N3A Zn1 N3B 87.38(4)
N3F' Zn1 N3C 71.72(4)
N3D' Zn1 N3C 131.70(3)
N3E' Zn1 N3C 134.12(5)
N3A Zn1 N3C 87.69(4)
N3B Zn1 N3C 87.51(3)
N3F' Zn1 N3B' 67.85(4)
N3D' Zn1 N3B' 99.03(4)
N3A Zn1 N3B' 155.63(3)
N3B Zn1 N3B' 81.08(4)
N3C Zn1 N3B' 112.99(4)
N3F' Zn1 N3A' 100.96(4)
N3E' Zn1 N3A' 66.98(4)
N3A Zn1 N3A' 81.25(4)
N3B Zn1 N3A' 113.15(3)
N3C Zn1 N3A' 155.87(3)
N3B' Zn1 N3A' 83.67(4)
N3F' Zn1 N3D 156.75(4)
N3D' Zn1 N3D 80.65(5)
N3E' Zn1 N3D 110.89(4)
N3B Zn1 N3D 68.51(4)
N3C Zn1 N3D 99.31(4)
N3B' Zn1 N3D 134.30(3)
N3A' Zn1 N3D 78.33(4)
N3D' Zn1 N3C' 67.31(4)
N3E' Zn1 N3C' 100.07(4)
N3A Zn1 N3C' 113.08(3)
N3B Zn1 N3C' 155.66(4)
N3C Zn1 N3C' 80.60(3)
N3B' Zn1 N3C' 84.12(3)
N3A' Zn1 N3C' 84.10(3)
N3D Zn1 N3C' 134.23(4)
N3F' Zn1 N3F 80.73(4)
N3D' Zn1 N3F 112.65(4)
N3E' Zn1 N3F 156.95(5)
N3A Zn1 N3F 67.67(4)
N3B Zn1 N3F 97.23(4)
N3B' Zn1 N3F 134.89(4)
N3A' Zn1 N3F 135.27(4)
N3D Zn1 N3F 83.72(4)
N3C' Zn1 N3F 79.79(4)
N3F' Zn1 N3E 111.76(5)
N3D' Zn1 N3E 155.70(4)
N3E' Zn1 N3E 80.88(4)
N3A Zn1 N3E 97.35(4)
N3C Zn1 N3E 68.94(3)
N3B' Zn1 N3E 79.47(4)
N3A' Zn1 N3E 133.57(3)
N3D Zn1 N3E 83.29(4)
N3C' Zn1 N3E 135.78(4)
N3F Zn1 N3E 83.39(4)
C2A C1 N0 104.69(5)
C2A C1 C2B 112.82(5)
N0 C1 C2B 106.39(5)
C2A C1 C2C 112.32(5)
N0 C1 C2C 106.66(5)
C2B C1 C2C 113.20(6)
C11 N0 C1 119.14(6)
C11 N0 H0A 107.5
C1 N0 H0A 107.5
C11 N0 H0B 107.5
C1 N0 H0B 107.5
H0A N0 H0B 107
N0 C11 C12 110.07(7)
N0 C11 H11A 109.6
C12 C11 H11A 109.6
N0 C11 H11B 109.6
C12 C11 H11B 109.6
H11A C11 H11B 108.2
C13 C12 C11 117.58(8)
C11 C12 C13A 95.31(13)
C13 C12 H12A 107.9
C11 C12 H12A 107.9
C13A C12 H12A 98.4
C13 C12 H12B 107.9
C11 C12 H12B 107.9
C13A C12 H12B 137.5
H12A C12 H12B 107.2
C13 C12 H12D 115.9
C11 C12 H12D 112.8
C13A C12 H12D 112.6
H12C C12 H12D 110.3
C12 C13 C14 111.15(7)
C12 C13 H13A 109.4
C14 C13 H13A 109.4
C12 C13 H13B 109.4
C14 C13 H13B 109.4
H13A C13 H13B 108
C15 C14 C13 112.19(7)
C15 C14 H14A 109.2
C13 C14 H14A 109.2
C15 C14 H14B 109.2
C13 C14 H14B 109.2
H14A C14 H14B 107.9
C16 C15 C14 114.33(7)
C16 C15 H15A 108.7
C14 C15 H15A 108.7
C16 C15 H15B 108.7
C14 C15 H15B 108.7
H15A C15 H15B 107.6
C15 C16 C17 111.68(7)
C15 C16 H16A 109.3
C17 C16 H16A 109.3
C15 C16 H16B 109.3
C17 C16 H16B 109.3
H16A C16 H16B 107.9
C18 C17 C16 108.95(6)
C18 C17 C16A 128.67(9)
C18 C17 H17A 109.9
C16 C17 H17A 109.9
C18 C17 H17B 109.9
C16 C17 H17B 109.9
C16A C17 H17B 108.8
H17A C17 H17B 108.3
H17C C17 H17D 105.8
C17 C18 C19 113.87(6)
C17 C18 H18A 108.8
C19 C18 H18A 108.8
C17 C18 H18B 108.8
C19 C18 H18B 108.8
H18A C18 H18B 107.7
C110 C19 C18 113.53(7)
C110 C19 H19A 108.9
C18 C19 H19A 108.9
C110 C19 H19B 108.9
C18 C19 H19B 108.9
H19A C19 H19B 107.7
C19 C110 H11C 109.5
C19 C110 H11D 109.5
H11C C110 H11D 109.5
C19 C110 H11E 109.5
H11C C110 H11E 109.5
H11D C110 H11E 109.5
C14A C13A C12 114.1(2)
C14A C13A H13C 108.7
C12 C13A H13C 108.7
C14A C13A H13D 108.7
C12 C13A H13D 108.7
H13C C13A H13D 107.6
C15A C14A C13A 119.5(3)
C15A C14A H14C 107.4
C13A C14A H14C 107.4
C15A C14A H14D 107.4
C13A C14A H14D 107.4
H14C C14A H14D 107
C14A C15A C16A 113.3(2)
C14A C15A H15C 108.9
C16A C15A H15C 108.9
C14A C15A H15D 108.9
C16A C15A H15D 108.9
H15C C15A H15D 107.7
C15A C16A C17 117.94(17)
C15A C16A H16C 107.8
C17 C16A H16C 107.8
C15A C16A H16D 107.8
C17 C16A H16D 107.8
H16C C16A H16D 107.2
N3D C2A C1 114.15(7)
C1 C2A N3A 112.04(6)
C1 C2A H2A1 109.2
N3A C2A H2A1 109.2
C1 C2A H2A2 109.2
N3A C2A H2A2 109.2
H2A1 C2A H2A2 107.9
N3D C2A H2A5 108.3
C1 C2A H2A5 108.8
N3D C2A H2A6 109.1
C1 C2A H2A6 108.7
H2A5 C2A H2A6 107.6
C4A N3A C2A 111.89(7)
C4A N3A Zn1 111.65(6)
C2A N3A Zn1 115.45(6)
C4A N3A H3A 105.7
C2A N3A H3A 105.7
Zn1 N3A H3A 105.7
C2A N3D C4A 117.91(9)
C2A N3D Zn1 115.69(7)
C4A N3D Zn1 106.65(6)
C2A N3D H3D 105.1
C4A N3D H3D 105.1
Zn1 N3D H3D 105.1
N3A C4A C4A' 111.41(7)
N3D C4A C4A' 117.53(8)
N3A C4A H4A1 109.3
C4A' C4A H4A1 109.3
N3A C4A H4A2 109.3
C4A' C4A H4A2 109.3
H4A1 C4A H4A2 108
N3D C4A H4A5 108.2
C4A' C4A H4A5 107.7
N3D C4A H4A6 107.7
C4A' C4A H4A6 108.1
H4A5 C4A H4A6 107.2
N3D' C4A' C4A 113.21(7)
N3A' C4A' C4A 116.73(7)
N3A' C4A' H4A3 108.1
C4A C4A' H4A3 108.1
N3A' C4A' H4A4 108.1
C4A C4A' H4A4 108.1
H4A3 C4A' H4A4 107.3
N3D' C4A' H4A7 109.4
C4A C4A' H4A7 108.7
N3D' C4A' H4A8 108.5
C4A C4A' H4A8 109.2
H4A7 C4A' H4A8 107.7
C2A' N3A' C4A' 115.63(8)
C2A' N3A' Zn1 114.45(6)
C4A' N3A' Zn1 105.08(6)
C2A' N3A' H4A8 114.5
C2A' N3A' H3A' 107.1
C4A' N3A' H3A' 107.1
Zn1 N3A' H3A' 107.1
C4A' N3D' C2A' 112.21(8)
C4A' N3D' Zn1 112.87(7)
C2A' N3D' Zn1 114.72(7)
C4A' N3D' H3D' 105.3
C2A' N3D' H3D' 105.3
Zn1 N3D' H3D' 105.3
N3A' C2A' C1' 114.59(7)
C1' C2A' N3D' 114.27(7)
N3A' C2A' H2A3 108.6
C1' C2A' H2A3 108.6
N3A' C2A' H2A4 108.6
C1' C2A' H2A4 108.6
H2A3 C2A' H2A4 107.6
C1' C2A' H2A7 108.9
N3D' C2A' H2A7 109.2
C1' C2A' H2A8 108.5
N3D' C2A' H2A8 108.3
H2A7 C2A' H2A8 107.5
N3E C2B C1 113.35(6)
N3B C2B C1 111.60(6)
N3B C2B H2B1 109.3
C1 C2B H2B1 109.3
N3B C2B H2B2 109.3
C1 C2B H2B2 109.3
H2B1 C2B H2B2 108
N3E C2B H2B5 108.4
C1 C2B H2B5 108.9
N3E C2B H2B6 109.4
C1 C2B H2B6 108.8
H2B5 C2B H2B6 107.7
C4B N3B C2B 113.55(8)
C4B N3B Zn1 112.18(7)
C2B N3B Zn1 115.21(4)
C4B N3B H3B 104.9
C2B N3B H3B 104.9
Zn1 N3B H3B 104.9
C2B N3E C4B 119.41(7)
C2B N3E Zn1 117.04(8)
C4B N3E Zn1 105.36(7)
C2B N3E H3E 104.4
C4B N3E H3E 104.4
Zn1 N3E H3E 104.4
N3B C4B C4B' 112.27(7)
N3E C4B C4B' 119.05(6)
N3B C4B H4B1 109.1
C4B' C4B H4B1 109.1
N3B C4B H4B2 109.2
C4B' C4B H4B2 109.1
H4B1 C4B H4B2 107.9
N3E C4B H4B5 107.8
C4B' C4B H4B5 107.4
N3E C4B H4B6 107.2
C4B' C4B H4B6 107.8
H4B5 C4B H4B6 107
N3E' C4B' C4B 112.95(7)
C4B C4B' N3B' 116.37(6)
C4B C4B' H4B3 108.2
N3B' C4B' H4B3 108.2
C4B C4B' H4B4 108.2
N3B' C4B' H4B4 108.2
H4B3 C4B' H4B4 107.3
N3E' C4B' H4B7 109.2
C4B C4B' H4B7 108.9
N3E' C4B' H4B8 108.5
C4B C4B' H4B8 109.3
H4B7 C4B' H4B8 107.8
C2B' N3B' C4B' 115.62(6)
C2B' N3B' Zn1 116.68(7)
C4B' N3B' Zn1 105.07(6)
C2B' N3B' H3B' 106.2
C4B' N3B' H3B' 106.2
Zn1 N3B' H3B' 106.2
C4B' N3E' C2B' 111.12(9)
C4B' N3E' Zn1 112.95(7)
C2B' N3E' Zn1 113.66(5)
C4B' N3E' H3E' 106.1
C2B' N3E' H3E' 106.1
Zn1 N3E' H3E' 106.1
N3B' C2B' C1' 113.88(6)
C1' C2B' N3E' 113.30(7)
N3B' C2B' H2B3 108.8
C1' C2B' H2B3 108.8
N3B' C2B' H2B4 108.8
C1' C2B' H2B4 108.8
C1' C2B' H2B7 108.8
N3E' C2B' H2B7 109
C1' C2B' H2B8 109
N3E' C2B' H2B8 108.8
H2B7 C2B' H2B8 107.7
N3F C2C C1 112.77(6)
C1 C2C N3C 111.85(5)
C1 C2C H2C1 109.2
N3C C2C H2C1 109.2
C1 C2C H2C2 109.2
N3C C2C H2C2 109.2
H2C1 C2C H2C2 107.9
N3F C2C H2C5 109
C1 C2C H2C5 108.8
N3F C2C H2C6 109
C1 C2C H2C6 109.4
H2C5 C2C H2C6 107.8
C4C N3C C2C 112.53(7)
C4C N3C Zn1 112.85(7)
C2C N3C Zn1 113.50(5)
C4C N3C H3C 105.7
C2C N3C H3C 105.7
Zn1 N3C H3C 105.7
C2C N3F C4C 118.36(9)
C2C N3F Zn1 117.99(5)
C4C N3F Zn1 104.35(6)
C2C N3F H3F 104.9
C4C N3F H3F 104.9
Zn1 N3F H3F 104.9
N3C C4C C4C' 111.94(6)
N3F C4C C4C' 118.75(7)
N3C C4C H4C1 109.2
C4C' C4C H4C1 109.2
N3C C4C H4C2 109.2
C4C' C4C H4C2 109.2
H4C1 C4C H4C2 107.9
N3F C4C H4C5 107.6
C4C' C4C H4C5 107.7
N3F C4C H4C6 107.6
C4C' C4C H4C6 107.6
H4C5 C4C H4C6 107.1
N3F' C4C' C4C 111.36(6)
N3C' C4C' C4C 116.84(6)
N3C' C4C' H4C3 108.1
C4C C4C' H4C3 108.1
N3C' C4C' H4C4 108.1
C4C C4C' H4C4 108.1
H4C3 C4C' H4C4 107.3
N3F' C4C' H4C7 109.4
C4C C4C' H4C7 109.4
N3F' C4C' H4C8 109.4
C4C C4C' H4C8 109.4
C2C' N3C' C4C' 115.16(8)
C2C' N3C' Zn1 115.35(4)
C4C' N3C' Zn1 104.42(6)
C2C' N3C' H3C' 107.1
C4C' N3C' H3C' 107.1
Zn1 N3C' H3C' 107.1
C4C' N3F' C2C' 110.36(7)
C4C' N3F' Zn1 114.67(7)
C2C' N3F' Zn1 113.13(6)
C4C' N3F' H3F' 106
C2C' N3F' H3F' 106
Zn1 N3F' H3F' 106
N3C' C2C' C1' 114.03(6)
C1' C2C' N3F' 114.14(5)
N3C' C2C' H2C3 108.7
C1' C2C' H2C3 108.7
N3C' C2C' H2C4 108.7
C1' C2C' H2C4 108.7
H2C3 C2C' H2C4 107.6
N3C' C2C' H2C7 109.2
C1' C2C' H2C7 109.2
N3C' C2C' H2C8 108.2
C1' C2C' H2C8 108.5
H2C7 C2C' H2C8 107.6
C0' C1' C2A' 108.50(6)
C0' C1' C2C' 107.73(5)
C2A' C1' C2C' 111.16(5)
C0' C1' C2B' 107.36(5)
C2A' C1' C2B' 111.73(5)
C2C' C1' C2B' 110.19(6)
C1' C0' H0'1 109.5
C1' C0' H0'2 109.5
H0'1 C0' H0'2 109.5
C1' C0' H0'3 109.5
H0'1 C0' H0'3 109.5
H0'2 C0' H0'3 109.5
O11 Cl1 O13 110.14(3)
O11 Cl1 O12 110.30(4)
O13 Cl1 O12 109.81(3)
O11 Cl1 O14 108.35(4)
O13 Cl1 O14 109.11(4)
O12 Cl1 O14 109.09(3)
O22 Cl2 O21 109.43(5)
O22 Cl2 O23 108.98(5)
O21 Cl2 O23 108.59(4)
O22 Cl2 O24 109.49(5)
O21 Cl2 O24 110.39(6)
O23 Cl2 O24 109.92(5)
O32' Cl3 O31 114.60(6)
O34 Cl3 O31 117.40(7)
O32' Cl3 O33' 111.97(15)
O31 Cl3 O33' 110.07(11)
O34 Cl3 O32 112.63(9)
O31 Cl3 O32 112.43(6)
O32' Cl3 O34' 114.14(10)
O31 Cl3 O34' 103.99(6)
O33' Cl3 O34' 100.98(9)
O34 Cl3 O33 108.71(10)
O31 Cl3 O33 107.36(9)
O32 Cl3 O33 95.90(9)

loop_
_geom_bond_atom_site_label_1
_geom_bond_atom_site_label_2
_geom_bond_distance
Zn1 N3F' 2.1122(10)
Zn1 N3D' 2.1220(13)
Zn1 N3E' 2.1223(11)
Zn1 N3A 2.1386(11)
Zn1 N3B 2.1591(9)
Zn1 N3C 2.1595(9)
Zn1 N3B' 2.2059(11)
Zn1 N3A' 2.2248(10)
Zn1 N3D 2.2262(12)
Zn1 N3C' 2.2263(9)
Zn1 N3F 2.2435(10)
Zn1 N3E 2.2487(12)
C1 C2A 1.5218(10)
C1 N0 1.5311(9)
C1 C2B 1.5436(9)
C1 C2C 1.5434(8)
N0 C11 1.4955(11)
N0 H0A 0.92
N0 H0B 0.92
C11 C12 1.5261(12)
C11 H11A 0.99
C11 H11B 0.99
C12 C13 1.4854(14)
C12 C13A 1.632(3)
C12 H12A 0.99
C12 H12B 0.99
C12 H12C 0.99
C12 H12D 0.99
C13 C14 1.5333(15)
C13 H13A 0.99
C13 H13B 0.99
C14 C15 1.5301(15)
C14 H14A 0.99
C14 H14B 0.99
C15 C16 1.5108(15)
C15 H15A 0.99
C15 H15B 0.99
C16 C17 1.5327(14)
C16 H16A 0.99
C16 H16B 0.99
C17 C18 1.5066(13)
C17 C16A 1.631(3)
C17 H17A 0.99
C17 H17B 0.99
C17 H17C 0.99
C17 H17D 0.99
C18 C19 1.5227(14)
C18 H18A 0.99
C18 H18B 0.99
C19 C110 1.5063(12)
C19 H19A 0.99
C19 H19B 0.99
C110 H11C 0.98
C110 H11D 0.98
C110 H11E 0.98
C13A C14A 1.508(4)
C13A H13C 0.99
C13A H13D 0.99
C14A C15A 1.505(5)
C14A H14C 0.99
C14A H14D 0.99
C15A C16A 1.532(4)
C15A H15C 0.99
C15A H15D 0.99
C16A H16C 0.99
C16A H16D 0.99
C2A N3D 1.4217(13)
C2A N3A 1.5289(12)
C2A H2A1 0.99
C2A H2A2 0.99
C2A H2A5 0.99
C2A H2A6 0.99
N3A C4A 1.4162(13)
N3A H3A 0.93
N3D C4A 1.4272(15)
N3D H3D 0.93
C4A C4A' 1.4960(10)
C4A H4A1 0.99
C4A H4A2 0.99
C4A H4A5 0.99
C4A H4A6 0.99
C4A' N3D' 1.3908(14)
C4A' N3A' 1.4502(13)
C4A' H4A3 0.99
C4A' H4A4 0.99
C4A' H4A7 0.99
C4A' H4A8 0.99
N3A' C2A' 1.4415(12)
N3A' H3A' 0.93
N3D' C2A' 1.5554(13)
N3D' H3D' 0.93
C2A' C1' 1.5243(11)
C2A' H2A3 0.99
C2A' H2A4 0.99
C2A' H2A7 0.99
C2A' H2A8 0.99
C2B N3E 1.3945(13)
C2B N3B 1.5375(12)
C2B H2B1 0.99
C2B H2B2 0.99
C2B H2B5 0.99
C2B H2B6 0.99
N3B C4B 1.3880(13)
N3B H3B 0.93
N3E C4B 1.4413(11)
N3E H3E 0.93
C4B C4B' 1.4832(11)
C4B H4B1 0.99
C4B H4B2 0.99
C4B H4B5 0.99
C4B H4B6 0.99
C4B' N3E' 1.4011(14)
C4B' N3B' 1.4880(10)
C4B' H4B3 0.99
C4B' H4B4 0.99
C4B' H4B7 0.99
C4B' H4B8 0.99
N3B' C2B' 1.4183(13)
N3B' H3B' 0.93
N3E' C2B' 1.5791(14)
N3E' H3E' 0.93
C2B' C1' 1.5526(9)
C2B' H2B3 0.99
C2B' H2B4 0.99
C2B' H2B7 0.99
C2B' H2B8 0.99
C2C N3F 1.3788(13)
C2C N3C 1.5713(12)
C2C H2C1 0.99
C2C H2C2 0.99
C2C H2C5 0.99
C2C H2C6 0.99
N3C C4C 1.3687(10)
N3C H3C 0.93
N3F C4C 1.4707(12)
N3F H3F 0.93
C4C C4C' 1.4895(11)
C4C H4C1 0.99
C4C H4C2 0.99
C4C H4C5 0.99
C4C H4C6 0.99
C4C' N3F' 1.3769(10)
C4C' N3C' 1.4794(11)
C4C' H4C3 0.99
C4C' H4C4 0.99
C4C' H4C7 0.99
C4C' H4C8 0.99
N3C' C2C' 1.4194(12)
N3C' H3C' 0.93
N3F' C2C' 1.6001(13)
N3F' H3F' 0.93
C2C' C1' 1.5436(8)
C2C' H2C3 0.99
C2C' H2C4 0.99
C2C' H2C7 0.99
C2C' H2C8 0.99
C1' C0' 1.5145(10)
C0' H0'1 0.98
C0' H0'2 0.98
C0' H0'3 0.98
Cl1 O11 1.4269(6)
Cl1 O13 1.4333(6)
Cl1 O12 1.4339(5)
Cl1 O14 1.4652(7)
Cl2 O22 1.4152(9)
Cl2 O21 1.4168(8)
Cl2 O23 1.4228(6)
Cl2 O24 1.4237(9)
Cl3 O32' 1.2839(14)
Cl3 O34 1.3247(9)
Cl3 O31 1.4053(7)
Cl3 O33' 1.4302(18)
Cl3 O32 1.4689(14)
Cl3 O34' 1.5156(11)
Cl3 O33 1.529(2)
